data_1541246
loop_
_publ_author_name
'Mootz, D.'
'Oellers, E.J.'
'Wiebcke, M.'

_publ_section_title
;
 Hexafluorotitan(IV)-Saeure: Untersuchungen zur Bildung und Struktur
 kristalliner Hydrate
;
_journal_name_full 'Zeitschrift fuer Anorganische und Allgemeine Chemie'
_journal_page_first 17
_journal_page_last 25
_journal_volume 564
_journal_year 1988
_chemical_formula_sum 'F6 H8 O3 Ti'
_chemical_name_systematic '(H3 O) (H5 O2) (Ti F6)'
_space_group_IT_number 62
_symmetry_space_group_name_Hall '-P 2ac 2n'
_symmetry_space_group_name_H-M 'P n m a'
_cell_angle_alpha 90
_cell_angle_beta 90
_cell_angle_gamma 90
_cell_formula_units_Z 4
_cell_length_a 12.87
_cell_length_b 8.314
_cell_length_c 6.444
_cell_volume 689.516
_citation_journal_id_ASTM ZAACAB
_cod_data_source_file Mootz_ZAACAB_1988_1471.cif
_cod_data_source_block H8F6O3Ti1
_cod_original_cell_volume 689.5156
_cod_original_formula_sum 'H8 F6 O3 Ti1'
_cod_database_code 1541246

loop_
_symmetry_equiv_pos_as_xyz
x,y,z
-x+1/2,-y,z+1/2
x+1/2,-y+1/2,-z+1/2
-x,y+1/2,-z
-x,-y,-z
x-1/2,y,-z-1/2
-x-1/2,y-1/2,z-1/2
x,-y-1/2,z

loop_
_atom_site_label
_atom_site_type_symbol
_atom_site_fract_x
_atom_site_fract_y
_atom_site_fract_z
_atom_site_occupancy
_atom_site_U_iso_or_equiv
F4 F-1 0.8374 0.75 0.4279 1 0.0
H1 H+1 0.863 0.325 0.157 1 0.0
Ti1 Ti+4 0.81786 0.75 0.13628 1 0.0
F2 F-1 0.9616 0.75 0.1046 1 0.0
F5 F-1 0.796 0.75 -0.1395 1 0.0
F3 F-1 0.6722 0.75 0.1871 1 0.0
F1 F-1 0.81402 0.5257 0.1452 1 0.0
H5 H+1 0.516 0.476 0.054 0.5 0.0
O1 O-2 0.8973 0.25 0.1664 1 0.0
H4 H+1 0.608 0.41 0.099 1 0.0
H2 H+1 0.943 0.25 0.08 1 0.0
O2 O-2 0.5661 0.4812 0.1327 1 0.0
H3 H+1 0.601 0.565 0.158 1 0.0
